data_7231963
loop_
_publ_author_name
'Kobayashi, Jun'
'Misawa, Toshiyuki'
'Umeda, Chihiro'
'Isono, Toru'
'Ono, Seiji'
'Naruke, Haruo'
'Okamura, Yosuke'
'Koguchi, Shinichi'
'Higuchi, Masashi'
'Nagase, Yu'
'Ito, Takeru'

_publ_section_title
;
 Controlled introduction of metal cations into polymerizable ionic
 liquid-polyoxomolybdate hybrid crystals
;
_journal_issue 4
_journal_name_full CrystEngComm
_journal_page_first 629
_journal_paper_doi 10.1039/C8CE01658E
_journal_volume 21
_journal_year 2019
_chemical_formula_moiety 'C24 H36 K2 Mo8 N6 O30'
_chemical_formula_sum 'C24 H36 K2 Mo8 N6 O30'
_chemical_formula_weight 1734.29
_space_group_crystal_system triclinic
_space_group_IT_number 2
_space_group_name_Hall '-P 1'
_space_group_name_H-M_alt 'P -1'
_symmetry_space_group_name_Hall '-P 1'
_symmetry_space_group_name_H-M 'P -1'
_atom_sites_solution_hydrogens geom
_atom_sites_solution_primary direct
_atom_sites_solution_secondary difmap
_audit_update_record
;
2018-09-28 deposited with the CCDC.
2018-12-07 downloaded from the CCDC.
;
_cell_angle_alpha 85.67(3)
_cell_angle_beta 86.14(3)
_cell_angle_gamma 78.71(3)
_cell_formula_units_Z 1
_cell_length_a 9.822(3)
_cell_length_b 10.107(4)
_cell_length_c 12.444(4)
_cell_measurement_reflns_used 936
_cell_measurement_temperature 93
_cell_measurement_theta_max 27.50
_cell_measurement_theta_min 3.30
_cell_volume 1206.2(7)
_computing_cell_refinement 'CrystalClear-SM Expert 2.1 b45'
_computing_data_collection 'CrystalClear-SM Expert 2.1 b45 (Rigaku, 2015)'
_computing_data_reduction 'CrystalClear-SM Expert 2.1 b45'
_computing_molecular_graphics 'CrystalStructure 4.3'
_computing_publication_material 'CrystalStructure 4.3 (Rigaku, 2018)'
_computing_structure_refinement 'SHELXL Version 2014/7 (Sheldrick, 2008)'
_computing_structure_solution 'SHELXS Version 2013/1 (Sheldrick, 2008)'
_diffrn_ambient_temperature 93
_diffrn_detector_area_resol_mean 5.814
_diffrn_measured_fraction_theta_full 0.994
_diffrn_measured_fraction_theta_max 0.985
_diffrn_measurement_device_type 'Rigaku XtaLAB P200'
_diffrn_measurement_method \w
_diffrn_radiation_type 'Mo K\a'
_diffrn_radiation_wavelength 0.71075
_diffrn_reflns_av_R_equivalents 0.2095
_diffrn_reflns_av_unetI/netI 0.2175
_diffrn_reflns_Laue_measured_fraction_full 0.994
_diffrn_reflns_Laue_measured_fraction_max 0.985
_diffrn_reflns_limit_h_max 12
_diffrn_reflns_limit_h_min -11
_diffrn_reflns_limit_k_max 12
_diffrn_reflns_limit_k_min -13
_diffrn_reflns_limit_l_max 16
_diffrn_reflns_limit_l_min -15
_diffrn_reflns_number 15617
_diffrn_reflns_point_group_measured_fraction_full 0.994
_diffrn_reflns_point_group_measured_fraction_max 0.985
_diffrn_reflns_theta_full 25.242
_diffrn_reflns_theta_max 27.556
_diffrn_reflns_theta_min 3.225
_diffrn_standards_number 0
_exptl_absorpt_coefficient_mu 2.276
_exptl_absorpt_correction_T_max 0.934
_exptl_absorpt_correction_T_min 0.849
_exptl_absorpt_correction_type numerical
_exptl_absorpt_process_details 'NUMABS (Rigaku, 1999)'
_exptl_crystal_colour colorless
_exptl_crystal_density_diffrn 2.387
_exptl_crystal_density_method 'not measured'
_exptl_crystal_description platelet
_exptl_crystal_F_000 836.00
_exptl_crystal_size_max 0.150
_exptl_crystal_size_mid 0.050
_exptl_crystal_size_min 0.030
_refine_diff_density_max 1.66
_refine_diff_density_min -1.66
_refine_ls_extinction_method none
_refine_ls_goodness_of_fit_ref 0.948
_refine_ls_hydrogen_treatment constr
_refine_ls_number_parameters 295
_refine_ls_number_reflns 5482
_refine_ls_number_restraints 0
_refine_ls_R_factor_all 0.1852
_refine_ls_R_factor_gt 0.0622
_refine_ls_shift/su_max 0.000
_refine_ls_structure_factor_coef Fsqd
_refine_ls_weighting_details 'w = 1/[\s^2^(Fo^2^)+(0.0628P)^2^] where P=(Fo^2^+2Fc^2^)/3'
_refine_ls_weighting_scheme calc
_refine_ls_wR_factor_gt 0.1257
_refine_ls_wR_factor_ref 0.1874
_reflns_Friedel_coverage 0.000
_reflns_number_gt 2386
_reflns_number_total 5482
_reflns_threshold_expression F^2^>2.0\s(F^2^)
_cod_data_source_file c8ce01658e1.cif
_cod_data_source_block 20150904_Koba_a
_cod_depositor_comments 'Adding full bibliography for 7231962--7231964.cif.'
_cod_database_code 7231963

loop_
_space_group_symop_id
_space_group_symop_operation_xyz
1 +X,+Y,+Z
2 -X,-Y,-Z

loop_
_atom_site_label
_atom_site_type_symbol
_atom_site_fract_x
_atom_site_fract_y
_atom_site_fract_z
_atom_site_U_iso_or_equiv
_atom_site_adp_type
_atom_site_occupancy
_atom_site_site_symmetry_order
_atom_site_calc_flag
_atom_site_refinement_flags_posn
_atom_site_refinement_flags_adp
_atom_site_refinement_flags_occupancy
Mo1 Mo 0.16263(13) 0.89649(14) 0.68421(11) 0.0093(3) Uani 1 1 d . . .
Mo2 Mo 0.07312(13) 1.14725(14) 0.50736(11) 0.0095(3) Uani 1 1 d . . .
Mo3 Mo 0.27286(13) 0.70355(14) 0.48563(11) 0.0110(3) Uani 1 1 d . . .
Mo4 Mo 0.17954(13) 0.95468(14) 0.31116(11) 0.0099(3) Uani 1 1 d . . .
K1 K 0.5000 1.0000 0.5000 0.0151(9) Uani 1 2 d S . P
K2 K 0.0000 1.0000 0.0000 0.0191(10) Uani 1 2 d S . P
O1 O 0.2284(10) 0.7636(11) 0.3376(8) 0.012(2) Uani 1 1 d . . .
O2 O 0.2131(10) 0.7210(12) 0.6360(9) 0.015(2) Uani 1 1 d . . .
O3 O 0.0467(11) 1.0828(11) 0.6586(8) 0.010(2) Uiso 1 1 d . . .
O4 O 0.1365(10) 0.9301(10) 0.4970(8) 0.009(2) Uiso 1 1 d . . .
O5 O 0.3372(11) 1.0026(12) 0.3206(9) 0.016(2) Uani 1 1 d . . .
O6 O 0.4297(11) 0.7548(12) 0.4880(9) 0.015(2) Uani 1 1 d . . .
O7 O 0.3226(12) 0.9447(14) 0.6749(10) 0.019(3) Uani 1 1 d . . .
O8 O 0.2348(12) 1.1847(12) 0.5086(10) 0.016(2) Uiso 1 1 d . . .
O9 O 0.0580(10) 1.1294(11) 0.3519(9) 0.011(2) Uani 1 1 d . . .
O10 O -0.0387(11) 1.3054(12) 0.5147(9) 0.015(2) Uani 1 1 d . . .
O11 O 0.1523(11) 0.9681(12) 0.1764(9) 0.016(2) Uani 1 1 d . . .
O12 O 0.3132(12) 0.5325(12) 0.4826(9) 0.016(2) Uani 1 1 d . . .
O13 O 0.1281(11) 0.8653(13) 0.8188(9) 0.018(3) Uani 1 1 d . . .
O14 O 0.4797(11) 0.6540(13) 0.8542(9) 0.020(2) Uani 1 1 d . . .
O15 O 0.3255(13) 0.5214(14) 0.8881(11) 0.029(3) Uani 1 1 d . . .
N1 N 0.7534(13) 0.6512(13) 0.7319(12) 0.018(3) Uani 1 1 d . . .
N2 N 0.9647(14) 0.5568(15) 0.7417(12) 0.023(3) Uani 1 1 d . . .
N3 N 0.2005(17) 1.1582(18) -0.0849(14) 0.031(4) Uani 1 1 d . . .
C1 C 0.8554(17) 0.5675(17) 0.6873(16) 0.021(4) Uani 1 1 d . . .
H1 H 0.8502 0.5215 0.6243 0.025 Uiso 1 1 calc R U .
C2 C 0.7964(18) 0.6966(17) 0.8232(14) 0.020(3) Uani 1 1 d . . .
H2 H 0.7435 0.7605 0.8694 0.024 Uiso 1 1 calc R U .
C3 C 0.935(2) 0.629(2) 0.8340(14) 0.034(5) Uani 1 1 d . . .
H3 H 0.9941 0.6313 0.8909 0.041 Uiso 1 1 calc R U .
C4 C 1.100(2) 0.459(2) 0.7225(17) 0.031(4) Uiso 1 1 d . . .
H4A H 1.1661 0.4715 0.7746 0.037 Uiso 1 1 calc R U .
H4B H 1.0834 0.3665 0.7312 0.037 Uiso 1 1 calc R U .
H4C H 1.1378 0.4768 0.6491 0.037 Uiso 1 1 calc R U .
C5 C 0.6113(16) 0.6882(16) 0.6903(13) 0.015(3) Uiso 1 1 d . . .
H5A H 0.6162 0.6744 0.6121 0.019 Uiso 1 1 calc R U .
H5B H 0.5734 0.7850 0.7003 0.019 Uiso 1 1 calc R U .
C6 C 0.5153(15) 0.6018(16) 0.7499(12) 0.016(3) Uani 1 1 d . . .
H6A H 0.4305 0.6072 0.7098 0.019 Uiso 1 1 calc R U .
H6B H 0.5633 0.5061 0.7573 0.019 Uiso 1 1 calc R U .
C7 C 0.3742(17) 0.6114(15) 0.9116(14) 0.019(3) Uani 1 1 d . . .
C8 C 0.3381(16) 0.6899(16) 1.0135(12) 0.017(3) Uani 1 1 d . . .
C9 C 0.237(2) 0.654(2) 1.0807(15) 0.030(4) Uani 1 1 d . . .
H9A H 0.2039 0.7047 1.1414 0.037 Uiso 1 1 calc R U .
H9B H 0.1996 0.5773 1.0676 0.037 Uiso 1 1 calc R U .
C10 C 0.407(2) 0.807(2) 1.0238(16) 0.034(5) Uani 1 1 d . . .
H10A H 0.4766 0.8105 0.9642 0.041 Uiso 1 1 calc R U .
H10B H 0.3369 0.8905 1.0213 0.041 Uiso 1 1 calc R U .
H10C H 0.4518 0.7958 1.0926 0.041 Uiso 1 1 calc R U .
C11 C 0.2810(19) 1.1817(18) -0.1545(15) 0.025(4) Uani 1 1 d . . .
C12 C 0.3747(17) 1.2173(19) -0.2395(14) 0.025(4) Uani 1 1 d . . .
H12A H 0.4467 1.1380 -0.2548 0.030 Uiso 1 1 calc R U .
H12B H 0.4183 1.2897 -0.2177 0.030 Uiso 1 1 calc R U .
H12C H 0.3234 1.2485 -0.3045 0.030 Uiso 1 1 calc R U .

loop_
_atom_site_aniso_label
_atom_site_aniso_U_11
_atom_site_aniso_U_22
_atom_site_aniso_U_33
_atom_site_aniso_U_23
_atom_site_aniso_U_13
_atom_site_aniso_U_12
Mo1 0.0049(6) 0.0116(7) 0.0099(6) -0.0017(5) -0.0005(5) 0.0025(5)
Mo2 0.0049(6) 0.0104(7) 0.0124(7) -0.0025(5) -0.0007(5) 0.0015(5)
Mo3 0.0059(6) 0.0108(7) 0.0146(7) -0.0017(5) -0.0014(5) 0.0031(5)
Mo4 0.0063(6) 0.0122(7) 0.0096(6) -0.0019(5) -0.0002(5) 0.0023(5)
K1 0.008(2) 0.020(2) 0.016(2) -0.0029(18) 0.0027(16) 0.0029(17)
K2 0.016(2) 0.026(3) 0.016(2) -0.005(2) -0.0003(17) -0.0051(19)
O1 0.004(5) 0.021(6) 0.008(5) -0.002(4) -0.002(4) 0.003(4)
O2 0.005(5) 0.023(6) 0.016(6) -0.005(5) 0.002(4) 0.003(4)
O5 0.010(5) 0.025(7) 0.013(6) -0.006(5) 0.007(4) -0.004(4)
O6 0.011(5) 0.018(6) 0.016(6) 0.004(5) -0.008(4) -0.002(4)
O7 0.006(5) 0.033(7) 0.019(6) -0.016(5) 0.006(4) -0.003(5)
O9 0.006(5) 0.009(5) 0.019(6) -0.005(4) -0.007(4) 0.000(4)
O10 0.009(5) 0.020(6) 0.014(5) 0.005(4) -0.007(4) 0.002(4)
O11 0.007(5) 0.027(6) 0.010(5) 0.000(4) 0.002(4) 0.007(4)
O12 0.018(6) 0.015(6) 0.014(6) -0.004(4) -0.012(4) 0.006(4)
O13 0.005(5) 0.031(7) 0.017(6) -0.002(5) 0.006(4) -0.001(4)
O14 0.014(6) 0.031(7) 0.014(6) 0.000(5) 0.004(4) -0.001(5)
O15 0.029(7) 0.032(8) 0.030(7) -0.008(6) 0.008(5) -0.014(6)
N1 0.012(6) 0.010(6) 0.032(8) -0.002(5) -0.004(5) -0.002(5)
N2 0.018(7) 0.027(8) 0.021(7) -0.001(6) 0.006(5) 0.000(5)
N3 0.031(9) 0.032(9) 0.033(9) 0.005(7) -0.006(7) -0.014(7)
C1 0.012(8) 0.011(8) 0.040(11) -0.001(7) 0.008(7) -0.006(6)
C2 0.029(9) 0.014(8) 0.021(8) 0.011(6) -0.009(7) -0.014(6)
C3 0.039(11) 0.055(14) 0.013(8) 0.007(8) -0.016(8) -0.018(9)
C6 0.011(7) 0.021(8) 0.013(7) -0.006(6) 0.006(5) 0.002(6)
C7 0.022(8) 0.004(7) 0.028(9) 0.004(6) -0.003(7) 0.001(6)
C8 0.017(8) 0.019(8) 0.012(7) -0.005(6) 0.000(6) 0.003(6)
C9 0.044(11) 0.023(10) 0.022(9) -0.006(7) 0.012(8) -0.004(8)
C10 0.033(11) 0.044(13) 0.028(10) -0.008(9) 0.002(8) -0.013(9)
C11 0.024(9) 0.021(9) 0.032(10) -0.002(7) -0.012(7) -0.007(7)
C12 0.017(8) 0.029(10) 0.024(9) 0.000(7) 0.010(6) 0.002(7)

loop_
_atom_type_symbol
_atom_type_description
_atom_type_scat_dispersion_real
_atom_type_scat_dispersion_imag
_atom_type_scat_source
C C 0.0033 0.0016
;
International Tables for Crystallography
(Vol. C, Tables 4.2.6.8 and 6.1.1.4)
;
H H 0.0000 0.0000
;
International Tables for Crystallography
(Vol. C, Table 6.1.1.4)
;
K K 0.2009 0.2494
;
International Tables for Crystallography
(Vol. C, Tables 4.2.6.8 and 6.1.1.4)
;
Mo Mo -1.6832 0.6857
;
International Tables for Crystallography
(Vol. C, Tables 4.2.6.8 and 6.1.1.4)
;
N N 0.0061 0.0033
;
International Tables for Crystallography
(Vol. C, Tables 4.2.6.8 and 6.1.1.4)
;
O O 0.0106 0.0060
;
International Tables for Crystallography
(Vol. C, Tables 4.2.6.8 and 6.1.1.4)
;

loop_
_geom_angle_atom_site_label_1
_geom_angle_atom_site_label_2
_geom_angle_atom_site_label_3
_geom_angle
_geom_angle_site_symmetry_1
_geom_angle_site_symmetry_3
O13 Mo1 O7 105.1(6) . .
O13 Mo1 O2 102.0(5) . .
O7 Mo1 O2 100.4(5) . .
O13 Mo1 O3 101.3(5) . .
O7 Mo1 O3 96.9(5) . .
O2 Mo1 O3 146.1(5) . .
O13 Mo1 O9 90.6(5) . 2_576
O7 Mo1 O9 162.7(5) . 2_576
O2 Mo1 O9 83.0(4) . 2_576
O3 Mo1 O9 72.5(4) . 2_576
O13 Mo1 O4 161.6(4) . .
O7 Mo1 O4 93.1(5) . .
O2 Mo1 O4 76.7(4) . .
O3 Mo1 O4 73.5(4) . .
O9 Mo1 O4 71.1(4) 2_576 .
O8 Mo2 O10 103.7(5) . .
O8 Mo2 O3 100.3(5) . .
O10 Mo2 O3 97.4(4) . .
O8 Mo2 O9 101.3(5) . .
O10 Mo2 O9 96.7(4) . .
O3 Mo2 O9 150.5(5) . .
O8 Mo2 O4 97.8(5) . .
O10 Mo2 O4 158.6(5) . .
O3 Mo2 O4 78.7(4) . .
O9 Mo2 O4 78.7(4) . .
O8 Mo2 O4 173.4(5) . 2_576
O10 Mo2 O4 82.9(5) . 2_576
O3 Mo2 O4 79.0(4) . 2_576
O9 Mo2 O4 77.2(4) . 2_576
O4 Mo2 O4 75.7(4) . 2_576
O12 Mo3 O6 105.4(6) . .
O12 Mo3 O2 100.3(5) . .
O6 Mo3 O2 98.6(5) . .
O12 Mo3 O1 103.4(5) . .
O6 Mo3 O1 99.2(5) . .
O2 Mo3 O1 145.2(4) . .
O12 Mo3 O10 89.7(5) . 2_576
O6 Mo3 O10 164.9(5) . 2_576
O2 Mo3 O10 77.7(4) . 2_576
O1 Mo3 O10 77.4(4) . 2_576
O12 Mo3 O4 160.4(5) . .
O6 Mo3 O4 94.1(5) . .
O2 Mo3 O4 74.0(4) . .
O1 Mo3 O4 75.1(4) . .
O10 Mo3 O4 70.9(4) 2_576 .
O12 Mo3 K1 134.3(4) . .
O6 Mo3 K1 29.0(4) . .
O2 Mo3 K1 90.1(4) . .
O1 Mo3 K1 91.2(3) . .
O10 Mo3 K1 135.9(3) 2_576 .
O4 Mo3 K1 65.1(2) . .
O11 Mo4 O5 105.1(5) . .
O11 Mo4 O1 101.4(5) . .
O5 Mo4 O1 101.6(5) . .
O11 Mo4 O9 98.5(5) . .
O5 Mo4 O9 97.2(5) . .
O1 Mo4 O9 147.9(4) . .
O11 Mo4 O4 160.2(5) . .
O5 Mo4 O4 94.3(4) . .
O1 Mo4 O4 78.3(4) . .
O9 Mo4 O4 74.5(4) . .
O11 Mo4 O3 87.6(5) . 2_576
O5 Mo4 O3 164.8(4) . 2_576
O1 Mo4 O3 83.6(4) . 2_576
O9 Mo4 O3 72.3(4) . 2_576
O4 Mo4 O3 72.7(4) . 2_576
O6 K1 O6 180.0 2_676 .
O6 K1 O7 110.9(4) 2_676 .
O6 K1 O7 69.1(4) . .
O6 K1 O7 69.1(4) 2_676 2_676
O6 K1 O7 110.9(4) . 2_676
O7 K1 O7 180.0 . 2_676
O6 K1 O5 69.6(3) 2_676 2_676
O6 K1 O5 110.4(3) . 2_676
O7 K1 O5 76.8(3) . 2_676
O7 K1 O5 103.2(3) 2_676 2_676
O6 K1 O5 110.4(3) 2_676 .
O6 K1 O5 69.6(3) . .
O7 K1 O5 103.2(3) . .
O7 K1 O5 76.8(3) 2_676 .
O5 K1 O5 180.0 2_676 .
O6 K1 O8 76.4(3) 2_676 .
O6 K1 O8 103.6(3) . .
O7 K1 O8 66.0(4) . .
O7 K1 O8 114.0(4) 2_676 .
O5 K1 O8 114.9(3) 2_676 .
O5 K1 O8 65.1(3) . .
O6 K1 O8 103.6(3) 2_676 2_676
O6 K1 O8 76.4(3) . 2_676
O7 K1 O8 114.0(4) . 2_676
O7 K1 O8 66.0(4) 2_676 2_676
O5 K1 O8 65.1(3) 2_676 2_676
O5 K1 O8 114.9(3) . 2_676
O8 K1 O8 180.0 . 2_676
O6 K1 Mo3 162.1(2) 2_676 .
O6 K1 Mo3 17.9(2) . .
O7 K1 Mo3 60.3(3) . .
O7 K1 Mo3 119.7(3) 2_676 .
O5 K1 Mo3 119.4(2) 2_676 .
O5 K1 Mo3 60.6(2) . .
O8 K1 Mo3 85.7(3) . .
O8 K1 Mo3 94.3(3) 2_676 .
O6 K1 Mo3 17.9(2) 2_676 2_676
O6 K1 Mo3 162.1(2) . 2_676
O7 K1 Mo3 119.7(3) . 2_676
O7 K1 Mo3 60.3(3) 2_676 2_676
O5 K1 Mo3 60.6(2) 2_676 2_676
O5 K1 Mo3 119.4(2) . 2_676
O8 K1 Mo3 94.3(3) . 2_676
O8 K1 Mo3 85.7(3) 2_676 2_676
Mo3 K1 Mo3 180.0 . 2_676
O11 K2 O11 180.0(4) 2_575 .
O11 K2 O13 115.8(3) 2_575 2_576
O11 K2 O13 64.2(3) . 2_576
O11 K2 O13 64.2(3) 2_575 1_554
O11 K2 O13 115.8(3) . 1_554
O13 K2 O13 180.0 2_576 1_554
O11 K2 N3 83.1(4) 2_575 2_575
O11 K2 N3 96.9(4) . 2_575
O13 K2 N3 75.7(4) 2_576 2_575
O13 K2 N3 104.3(4) 1_554 2_575
O11 K2 N3 96.9(4) 2_575 .
O11 K2 N3 83.1(4) . .
O13 K2 N3 104.3(4) 2_576 .
O13 K2 N3 75.7(4) 1_554 .
N3 K2 N3 180.0 2_575 .
Mo4 O1 Mo3 114.8(5) . .
Mo1 O2 Mo3 117.5(6) . .
Mo2 O3 Mo1 109.8(5) . .
Mo2 O3 Mo4 108.8(5) . 2_576
Mo1 O3 Mo4 102.8(4) . 2_576
Mo2 O4 Mo4 91.6(4) . .
Mo2 O4 Mo2 104.3(4) . 2_576
Mo4 O4 Mo2 96.8(4) . 2_576
Mo2 O4 Mo1 91.8(4) . .
Mo4 O4 Mo1 163.6(4) . .
Mo2 O4 Mo1 97.8(4) 2_576 .
Mo2 O4 Mo3 163.6(5) . .
Mo4 O4 Mo3 86.1(3) . .
Mo2 O4 Mo3 92.1(4) 2_576 .
Mo1 O4 Mo3 86.0(3) . .
Mo4 O5 K1 131.0(5) . .
Mo3 O6 K1 133.1(6) . .
Mo1 O7 K1 132.8(6) . .
Mo2 O8 K1 127.9(6) . .
Mo2 O9 Mo4 108.3(5) . .
Mo2 O9 Mo1 111.2(5) . 2_576
Mo4 O9 Mo1 103.7(4) . 2_576
Mo2 O10 Mo3 114.1(6) . 2_576
Mo4 O11 K2 155.9(6) . .
Mo1 O13 K2 140.2(6) . 1_556
C7 O14 C6 116.7(13) . .
C1 N1 C2 109.8(15) . .
C1 N1 C5 124.1(15) . .
C2 N1 C5 126.0(14) . .
C1 N2 C3 111.0(15) . .
C1 N2 C4 125.6(16) . .
C3 N2 C4 122.4(15) . .
C11 N3 K2 149.1(15) . .
N2 C1 N1 109.5(17) . .
N2 C1 H1 125.3 . .
N1 C1 H1 125.3 . .
N1 C2 C3 105.8(16) . .
N1 C2 H2 127.1 . .
C3 C2 H2 127.1 . .
N2 C3 C2 103.5(15) . .
N2 C3 H3 128.2 . .
C2 C3 H3 128.2 . .
N2 C4 H4A 109.5 . .
N2 C4 H4B 109.5 . .
H4A C4 H4B 109.5 . .
N2 C4 H4C 109.5 . .
H4A C4 H4C 109.5 . .
H4B C4 H4C 109.5 . .
N1 C5 C6 110.4(13) . .
N1 C5 H5A 109.6 . .
C6 C5 H5A 109.6 . .
N1 C5 H5B 109.6 . .
C6 C5 H5B 109.6 . .
H5A C5 H5B 108.1 . .
O14 C6 C5 107.0(13) . .
O14 C6 H6A 110.3 . .
C5 C6 H6A 110.3 . .
O14 C6 H6B 110.3 . .
C5 C6 H6B 110.3 . .
H6A C6 H6B 108.6 . .
O15 C7 O14 123.3(16) . .
O15 C7 C8 126.7(16) . .
O14 C7 C8 109.8(13) . .
C9 C8 C10 125.9(16) . .
C9 C8 C7 116.1(16) . .
C10 C8 C7 117.7(14) . .
C8 C9 H9A 120.0 . .
C8 C9 H9B 120.0 . .
H9A C9 H9B 120.0 . .
C8 C10 H10A 109.5 . .
C8 C10 H10B 109.5 . .
H10A C10 H10B 109.5 . .
C8 C10 H10C 109.5 . .
H10A C10 H10C 109.5 . .
H10B C10 H10C 109.5 . .
N3 C11 C12 177(2) . .
C11 C12 H12A 109.5 . .
C11 C12 H12B 109.5 . .
H12A C12 H12B 109.5 . .
C11 C12 H12C 109.5 . .
H12A C12 H12C 109.5 . .
H12B C12 H12C 109.5 . .

loop_
_geom_bond_atom_site_label_1
_geom_bond_atom_site_label_2
_geom_bond_distance
_geom_bond_site_symmetry_2
Mo1 O13 1.704(11) .
Mo1 O7 1.728(12) .
Mo1 O2 1.878(11) .
Mo1 O3 2.016(10) .
Mo1 O9 2.311(10) 2_576
Mo1 O4 2.353(10) .
Mo2 O8 1.704(12) .
Mo2 O10 1.757(11) .
Mo2 O3 1.961(10) .
Mo2 O9 1.975(11) .
Mo2 O4 2.172(10) .
Mo2 O4 2.346(10) 2_576
Mo3 O12 1.699(11) .
Mo3 O6 1.721(11) .
Mo3 O2 1.933(11) .
Mo3 O1 1.946(10) .
Mo3 O10 2.320(11) 2_576
Mo3 O4 2.424(10) .
Mo3 K1 4.091(2) .
Mo4 O11 1.707(11) .
Mo4 O5 1.724(11) .
Mo4 O1 1.905(11) .
Mo4 O9 2.007(10) .
Mo4 O4 2.326(10) .
Mo4 O3 2.328(11) 2_576
K1 O6 2.717(12) 2_676
K1 O6 2.717(12) .
K1 O7 2.788(12) .
K1 O7 2.788(12) 2_676
K1 O5 2.828(12) 2_676
K1 O5 2.828(12) .
K1 O8 2.893(12) .
K1 O8 2.893(12) 2_676
K1 Mo3 4.091(2) 2_676
K2 O11 2.704(11) 2_575
K2 O11 2.704(11) .
K2 O13 2.816(11) 2_576
K2 O13 2.816(11) 1_554
K2 N3 2.873(17) 2_575
K2 N3 2.873(17) .
O3 Mo4 2.328(10) 2_576
O4 Mo2 2.346(10) 2_576
O9 Mo1 2.311(10) 2_576
O10 Mo3 2.320(11) 2_576
O13 K2 2.816(11) 1_556
O14 C7 1.34(2) .
O14 C6 1.433(18) .
O15 C7 1.17(2) .
N1 C1 1.30(2) .
N1 C2 1.38(2) .
N1 C5 1.490(19) .
N2 C1 1.29(2) .
N2 C3 1.39(2) .
N2 C4 1.51(2) .
N3 C11 1.18(2) .
C1 H1 0.9500 .
C2 C3 1.41(3) .
C2 H2 0.9500 .
C3 H3 0.9500 .
C4 H4A 0.9800 .
C4 H4B 0.9800 .
C4 H4C 0.9800 .
C5 C6 1.53(2) .
C5 H5A 0.9900 .
C5 H5B 0.9900 .
C6 H6A 0.9900 .
C6 H6B 0.9900 .
C7 C8 1.53(2) .
C8 C9 1.34(2) .
C8 C10 1.49(3) .
C9 H9A 0.9500 .
C9 H9B 0.9500 .
C10 H10A 0.9800 .
C10 H10B 0.9800 .
C10 H10C 0.9800 .
C11 C12 1.43(2) .
C12 H12A 0.9800 .
C12 H12B 0.9800 .
C12 H12C 0.9800 .

loop_
_geom_torsion_atom_site_label_1
_geom_torsion_atom_site_label_2
_geom_torsion_atom_site_label_3
_geom_torsion_atom_site_label_4
_geom_torsion
_geom_torsion_site_symmetry_1
_geom_torsion_site_symmetry_4
O13 Mo1 O2 Mo3 -176.6(6) . .
O7 Mo1 O2 Mo3 -68.6(7) . .
O3 Mo1 O2 Mo3 50.9(10) . .
O9 Mo1 O2 Mo3 94.3(6) 2_576 .
O4 Mo1 O2 Mo3 22.2(5) . .
O11 Mo4 O5 K1 -174.2(7) . .
O1 Mo4 O5 K1 -68.9(7) . .
O9 Mo4 O5 K1 84.9(7) . .
O4 Mo4 O5 K1 10.1(7) . .
O3 Mo4 O5 K1 40(2) 2_576 .
O12 Mo3 O6 K1 -177.7(7) . .
O2 Mo3 O6 K1 -74.3(8) . .
O1 Mo3 O6 K1 75.6(8) . .
O10 Mo3 O6 K1 0(2) 2_576 .
O4 Mo3 O6 K1 0.0(7) . .
O13 Mo1 O7 K1 174.0(8) . .
O2 Mo1 O7 K1 68.4(9) . .
O3 Mo1 O7 K1 -82.3(8) . .
O9 Mo1 O7 K1 -32(2) 2_576 .
O4 Mo1 O7 K1 -8.6(8) . .
O10 Mo2 O8 K1 179.9(6) . .
O3 Mo2 O8 K1 79.6(7) . .
O9 Mo2 O8 K1 -80.3(7) . .
O4 Mo2 O8 K1 -0.3(7) . .
O8 Mo2 O10 Mo3 179.8(6) . 2_576
O3 Mo2 O10 Mo3 -77.6(6) . 2_576
O9 Mo2 O10 Mo3 76.4(6) . 2_576
O4 Mo2 O10 Mo3 0.3(15) . 2_576
O4 Mo2 O10 Mo3 0.3(5) 2_576 2_576
O5 Mo4 O11 K2 -155.7(15) . .
O1 Mo4 O11 K2 98.8(16) . .
O9 Mo4 O11 K2 -55.8(16) . .
O4 Mo4 O11 K2 12(3) . .
O3 Mo4 O11 K2 15.8(16) 2_576 .
O7 Mo1 O13 K2 89.7(9) . 1_556
O2 Mo1 O13 K2 -165.8(8) . 1_556
O3 Mo1 O13 K2 -10.6(9) . 1_556
O9 Mo1 O13 K2 -82.9(9) 2_576 1_556
O4 Mo1 O13 K2 -82.0(19) . 1_556
C3 N2 C1 N1 5(2) . .
C4 N2 C1 N1 173.5(16) . .
C2 N1 C1 N2 -1.5(19) . .
C5 N1 C1 N2 179.8(14) . .
C1 N1 C2 C3 -2.2(18) . .
C5 N1 C2 C3 176.4(15) . .
C1 N2 C3 C2 -6(2) . .
C4 N2 C3 C2 -175.1(16) . .
N1 C2 C3 N2 4.8(19) . .
C1 N1 C5 C6 96.4(18) . .
C2 N1 C5 C6 -82.1(18) . .
C7 O14 C6 C5 166.7(13) . .
N1 C5 C6 O14 75.9(15) . .
C6 O14 C7 O15 12(2) . .
C6 O14 C7 C8 -172.9(12) . .
O15 C7 C8 C9 -2(3) . .
O14 C7 C8 C9 -177.5(15) . .
O15 C7 C8 C10 -176.3(18) . .
O14 C7 C8 C10 8(2) . .
